data_4020550
loop_
_publ_author_name
'Sandra Izquierdo'
'Federico R\'ua'
'Abdelouahid Sbai'
'Teodor Parella'
'\'Angel \'Alvarez-Larena'
'Vicen\,c Branchadell'
'Rosa M. Ortu\~no'

_publ_section_title
;
 (+)- and (-)-2-Aminocyclobutane-1-carboxylic Acids and Their
 Incorporation into Highly Rigid \b-Peptides:
 Stereoselective Synthesis and a Structural Study
;
_journal_name_full 'Journal of Organic Chemistry'
_journal_page_first 7963
_journal_page_last 7971
_journal_paper_doi 10.1021/jo0510843
_journal_volume 70
_journal_year 2005
_chemical_formula_sum 'C19 H32 N2 O5'
_chemical_formula_weight 368.47
_space_group_IT_number 170
_symmetry_cell_setting hexagonal
_symmetry_space_group_name_Hall 'P 65'
_symmetry_space_group_name_H-M 'P 65'
_cell_angle_alpha 90.00
_cell_angle_beta 90.00
_cell_angle_gamma 120.00
_cell_formula_units_Z 6
_cell_length_a 11.8865(12)
_cell_length_b 11.8865(12)
_cell_length_c 26.520(5)
_cell_measurement_temperature 193(2)
_cell_volume 3245.0(8)
_diffrn_ambient_temperature 193(2)
_exptl_crystal_density_diffrn 1.131
_cod_depositor_comments
;
The following automatic conversions were performed:
'_symmetry_cell_setting' value 'Hexagonal' changed to 'hexagonal'
according to '/home/saulius/struct/CIF-dictionaries/cif_core.dic'
dictionary named 'cif_core.dic' version 2.4.1 from 2010-06-29.

Automatic conversion script
Id: cif_fix_enum 1527 2010-12-29 10:47:43Z saulius 
;
_cod_database_code 4020550

loop_
_symmetry_equiv_pos_as_xyz
'x, y, z'
'-y, x-y, z+2/3'
'-x+y, -x, z+1/3'
'-x, -y, z+1/2'
'y, -x+y, z+1/6'
'x-y, x, z+5/6'

loop_
_atom_site_label
_atom_site_type_symbol
_atom_site_fract_x
_atom_site_fract_y
_atom_site_fract_z
_atom_site_U_iso_or_equiv
_atom_site_adp_type
_atom_site_occupancy
_atom_site_symmetry_multiplicity
_atom_site_calc_flag
_atom_site_refinement_flags
_atom_site_disorder_assembly
_atom_site_disorder_group
N1 N 0.1072(3) -0.0423(3) 0.20969(16) 0.0413(10) Uani 1 1 d . . .
H1 H 0.103(3) -0.024(3) 0.1796(15) 0.021(11) Uiso 1 1 d . . .
N2 N 0.1298(3) 0.1558(3) 0.22922(15) 0.0417(10) Uani 1 1 d . . .
H2 H 0.135(3) 0.177(4) 0.1975(15) 0.032(13) Uiso 1 1 d . . .
O1 O -0.1620(3) -0.3522(3) 0.12552(12) 0.0467(8) Uani 1 1 d . . .
O2 O 0.0377(3) -0.1796(3) 0.11405(12) 0.0667(10) Uani 1 1 d . . .
O3 O 0.1191(3) 0.0197(3) 0.29114(12) 0.0547(9) Uani 1 1 d . . .
O4 O 0.4042(3) 0.4308(4) 0.20495(17) 0.0927(14) Uani 1 1 d . . .
O5 O 0.4363(3) 0.3135(3) 0.26301(12) 0.0545(9) Uani 1 1 d . . .
C1 C -0.2105(4) -0.3502(4) 0.07449(18) 0.0485(12) Uani 1 1 d . . .
C2 C -0.1291(6) -0.3664(6) 0.0353(2) 0.0817(18) Uani 1 1 d . . .
H2A H -0.0448 -0.2863 0.0329 0.12(2) Uiso 1 1 calc R . .
H2B H -0.1734 -0.3847 0.0026 0.11(2) Uiso 1 1 calc R . .
H2C H -0.1158 -0.4386 0.0447 0.09(2) Uiso 1 1 calc R . .
C3 C -0.3446(5) -0.4663(5) 0.0755(3) 0.0809(18) Uani 1 1 d . . .
H3A H -0.3395 -0.5442 0.0833 0.088(18) Uiso 1 1 calc R . .
H3B H -0.3857 -0.4765 0.0424 0.065(15) Uiso 1 1 calc R . .
H3C H -0.3964 -0.4540 0.1013 0.13(3) Uiso 1 1 calc R . .
C4 C -0.2139(7) -0.2251(5) 0.0685(2) 0.0854(18) Uani 1 1 d . . .
H4A H -0.2553 -0.2120 0.0981 0.077(17) Uiso 1 1 calc R . .
H4B H -0.2637 -0.2305 0.0382 0.11(2) Uiso 1 1 calc R . .
H4C H -0.1251 -0.1520 0.0652 0.10(2) Uiso 1 1 calc R . .
C5 C -0.0416(4) -0.2648(4) 0.14077(18) 0.0442(12) Uani 1 1 d . . .
C6 C -0.0185(4) -0.2889(4) 0.19356(16) 0.0412(12) Uani 1 1 d . . .
H6 H -0.0999 -0.3387 0.2137 0.023(9) Uiso 1 1 calc R . .
C7 C 0.0736(5) -0.3454(5) 0.1964(3) 0.0719(16) Uani 1 1 d . . .
H7A H 0.0581 -0.4024 0.2259 0.14(3) Uiso 1 1 calc R . .
H7B H 0.0776 -0.3878 0.1648 0.10(2) Uiso 1 1 calc R . .
C8 C 0.1880(5) -0.2062(5) 0.2032(2) 0.0701(15) Uani 1 1 d . . .
H8A H 0.2509 -0.1977 0.2295 0.062(14) Uiso 1 1 calc R . .
H8B H 0.2328 -0.1637 0.1714 0.061(15) Uiso 1 1 calc R . .
C9 C 0.0882(4) -0.1686(4) 0.22089(17) 0.0427(11) Uani 1 1 d . . .
H9 H 0.0756 -0.1833 0.2581 0.032(10) Uiso 1 1 calc R . .
C10 C 0.1191(4) 0.0430(4) 0.24611(19) 0.0373(11) Uani 1 1 d . . .
C11 C 0.1393(4) 0.2536(4) 0.26258(18) 0.0482(12) Uani 1 1 d . . .
H11 H 0.0832 0.2129 0.2928 0.048(12) Uiso 1 1 calc R . .
C12 C 0.1119(5) 0.3566(5) 0.2402(2) 0.0678(15) Uani 1 1 d . . .
H12A H 0.1242 0.3665 0.2032 0.14(3) Uiso 1 1 calc R . .
H12B H 0.0266 0.3454 0.2500 0.099(18) Uiso 1 1 calc R . .
C13 C 0.2248(5) 0.4609(5) 0.2699(3) 0.0854(19) Uani 1 1 d . . .
H13A H 0.1982 0.4873 0.3011 0.15(3) Uiso 1 1 calc R . .
H13B H 0.2842 0.5377 0.2495 0.11(2) Uiso 1 1 calc R . .
C14 C 0.2758(5) 0.3661(4) 0.2793(2) 0.0586(14) Uani 1 1 d . . .
H14 H 0.2952 0.3605 0.3156 0.051(13) Uiso 1 1 calc R . .
C15 C 0.3792(5) 0.3768(5) 0.2448(2) 0.0560(14) Uani 1 1 d . . .
C16 C 0.5278(5) 0.2906(5) 0.23306(19) 0.0580(14) Uani 1 1 d . . .
C17 C 0.4592(6) 0.2135(8) 0.1874(3) 0.119(3) Uani 1 1 d . . .
H17A H 0.3799 0.1344 0.1976 0.19(3) Uiso 1 1 calc R . .
H17B H 0.5162 0.1899 0.1692 0.13(2) Uiso 1 1 calc R . .
H17C H 0.4366 0.2654 0.1654 0.18(5) Uiso 1 1 calc R . .
C18 C 0.5633(8) 0.2184(9) 0.2694(4) 0.142(3) Uani 1 1 d . . .
H18A H 0.5844 0.2627 0.3021 0.21(5) Uiso 1 1 calc R . .
H18B H 0.6390 0.2149 0.2568 0.095(18) Uiso 1 1 calc R . .
H18C H 0.4901 0.1298 0.2734 0.18(4) Uiso 1 1 calc R . .
C19 C 0.6479(5) 0.4182(5) 0.2203(2) 0.0784(18) Uani 1 1 d . . .
H19A H 0.6244 0.4680 0.1974 0.070(16) Uiso 1 1 calc R . .
H19B H 0.7119 0.4014 0.2040 0.063(15) Uiso 1 1 calc R . .
H19C H 0.6850 0.4681 0.2513 0.12(3) Uiso 1 1 calc R . .

loop_
_atom_site_aniso_label
_atom_site_aniso_U_11
_atom_site_aniso_U_22
_atom_site_aniso_U_33
_atom_site_aniso_U_23
_atom_site_aniso_U_13
_atom_site_aniso_U_12
N1 0.053(2) 0.038(2) 0.027(3) 0.004(2) -0.0009(19) 0.0182(18)
N2 0.053(2) 0.037(2) 0.028(3) 0.006(2) 0.004(2) 0.0172(18)
O1 0.0407(18) 0.0338(16) 0.054(2) 0.0027(15) -0.0028(16) 0.0097(15)
O2 0.062(2) 0.0476(18) 0.044(2) 0.0020(17) 0.0071(17) -0.0073(17)
O3 0.064(2) 0.0494(19) 0.030(2) 0.0040(16) -0.0017(17) 0.0123(16)
O4 0.068(2) 0.098(3) 0.098(4) 0.054(3) -0.002(2) 0.031(2)
O5 0.066(2) 0.0486(18) 0.052(2) 0.0068(16) 0.0006(17) 0.0314(17)
C1 0.056(3) 0.041(3) 0.042(3) 0.002(2) -0.005(3) 0.019(2)
C2 0.084(5) 0.094(5) 0.053(4) -0.024(3) -0.007(3) 0.035(4)
C3 0.061(4) 0.080(4) 0.082(5) 0.016(3) -0.023(4) 0.019(3)
C4 0.134(6) 0.073(4) 0.059(5) 0.012(3) -0.009(4) 0.059(5)
C5 0.047(3) 0.028(3) 0.049(4) 0.001(2) 0.008(3) 0.012(2)
C6 0.043(3) 0.032(2) 0.045(3) 0.006(2) 0.005(2) 0.016(2)
C7 0.083(4) 0.058(3) 0.090(5) 0.001(4) 0.009(3) 0.047(3)
C8 0.052(3) 0.077(4) 0.090(5) 0.002(4) -0.008(4) 0.039(3)
C9 0.045(3) 0.046(3) 0.041(3) -0.001(2) -0.002(2) 0.026(2)
C10 0.033(2) 0.039(3) 0.027(3) 0.000(3) -0.002(2) 0.008(2)
C11 0.060(3) 0.046(3) 0.035(3) -0.007(3) 0.009(3) 0.024(3)
C12 0.068(4) 0.070(4) 0.075(5) -0.014(3) -0.007(3) 0.042(3)
C13 0.085(4) 0.054(4) 0.125(6) -0.009(4) -0.013(4) 0.041(3)
C14 0.070(4) 0.056(3) 0.060(4) -0.020(3) -0.024(3) 0.039(3)
C15 0.050(3) 0.035(3) 0.070(4) 0.005(3) -0.018(3) 0.012(2)
C16 0.061(3) 0.049(3) 0.057(4) 0.006(3) 0.013(3) 0.023(3)
C17 0.060(4) 0.113(5) 0.133(7) -0.071(6) 0.021(4) 0.005(5)
C18 0.168(7) 0.158(7) 0.177(10) 0.097(7) 0.100(6) 0.140(7)
C19 0.048(3) 0.072(4) 0.098(5) 0.010(4) 0.001(3) 0.018(3)

loop_
_geom_bond_atom_site_label_1
_geom_bond_atom_site_label_2
_geom_bond_distance
_geom_bond_site_symmetry_2
_geom_bond_publ_flag
N1 C10 1.356(5) . ?
N1 C9 1.432(5) . ?
N2 C10 1.358(5) . ?
N2 C11 1.420(5) . ?
O1 C5 1.343(5) . ?
O1 C1 1.476(5) . ?
O2 C5 1.209(5) . ?
O3 C10 1.226(5) . ?
O4 C15 1.195(6) . ?
O5 C15 1.331(5) . ?
O5 C16 1.478(5) . ?
C1 C2 1.497(7) . ?
C1 C3 1.499(6) . ?
C1 C4 1.516(6) . ?
C5 C6 1.482(6) . ?
C6 C9 1.538(6) . ?
C6 C7 1.546(6) . ?
C7 C8 1.540(7) . ?
C8 C9 1.536(6) . ?
C11 C12 1.535(7) . ?
C11 C14 1.564(6) . ?
C12 C13 1.515(7) . ?
C13 C14 1.545(6) . ?
C14 C15 1.485(7) . ?
C16 C18 1.486(8) . ?
C16 C17 1.491(8) . ?
C16 C19 1.512(6) . ?

loop_
_cod_related_entry_id
_cod_related_entry_database
_cod_related_entry_code
1 ChemSpider 9856882
